data_4030685
loop_
_publ_author_name
'Cavellec, M.'
'Riou, D.'
'Ferey, G.'

_publ_section_title
;
 Oxyfluorinated microporous compounds: VI. Synthesis and crystal structure
 of ULM-4: a new type of fluorinated gallophosphate with encapsulated
 methylamine
;
_journal_name_full 'European Journal of Solid State and Inorganic Chemistry'
_journal_page_first 583
_journal_page_last 594
_journal_volume 31
_journal_year 1994
_chemical_formula_moiety 'F2 Ga3 O12 P3, 2(C H6 N), H2 O'
_chemical_formula_sum 'C2 H14 F2 Ga3 N2 O13 P3'
_chemical_formula_weight 614.22
_space_group_IT_number 14
_symmetry_cell_setting monoclinic
_symmetry_Int_Tables_number 14
_symmetry_space_group_name_Hall '-P 2yn'
_symmetry_space_group_name_H-M 'P 1 21/n 1'
_cell_angle_alpha 90
_cell_angle_beta 93.12(2)
_cell_angle_gamma 90
_cell_formula_units_Z 4
_cell_length_a 8.672(1)
_cell_length_b 10.1867(7)
_cell_length_c 16.788(2)
_cell_volume 1480.8(3)
_diffrn_ambient_temperature 293
_diffrn_radiation_probe x-ray
_diffrn_radiation_type MoK\a
_diffrn_radiation_wavelength 0.71073
_exptl_absorpt_coefficient_mu 6.140
_exptl_crystal_density_diffrn 2.756
_exptl_crystal_F_000 1192
_refine_ls_number_parameters 232
_refine_ls_number_reflns 3621
_refine_ls_R_factor_gt 0.023
_refine_ls_wR_factor_gt 0.063
_cod_data_source_file EJSSIC-1994-31-584-594.cif
_cod_data_source_block ULM-4
_cod_original_sg_symbol_H-M 'P 21/n'
_cod_database_code 4030685

loop_
_symmetry_equiv_pos_site_id
_symmetry_equiv_pos_as_xyz
1 x,y,z
2 1/2-x,1/2+y,1/2-z
3 -x,-y,-z
4 1/2+x,1/2-y,1/2+z

loop_
_atom_site_label
_atom_site_type_symbol
_atom_site_thermal_displace_type
_atom_site_fract_x
_atom_site_fract_y
_atom_site_fract_z
_atom_site_occupancy
_atom_site_U_iso_or_equiv
Ga1 Ga Uiso 0.27070(10) 0.82260(10) 0.19980(10) 1.000 0.0070(10)
Ga2 Ga Uiso 0.92860(10) 0.65640(10) 0.23210(10) 1.000 0.0080(10)
Ga3 Ga Uiso 0.41240(10) 0.84840(10) 0.40430(10) 1.000 0.0080(10)
P1 P Uiso 0.10210(10) 0.63710(10) 0.07080(10) 1.000 0.0070(10)
P2 P Uiso 0.62280(10) 0.84700(10) 0.25670(10) 1.000 0.0070(10)
P3 P Uiso 0.21330(10) 0.62310(10) 0.33970(10) 1.000 0.0070(10)
F1 F Uiso 0.0498(2) 0.8242(2) 0.21750(10) 1.000 0.0120(10)
F2 F Uiso 0.2969(2) 0.9150(2) 0.30220(10) 1.000 0.0120(10)
O1 O Uiso 0.2380(2) 0.7187(2) 0.10530(10) 1.000 0.0110(10)
O2 O Uiso 0.3399(2) -0.0009(2) 0.45130(10) 1.000 0.0110(10)
O3 O Uiso 0.9740(2) 0.6160(2) 0.12980(10) 1.000 0.0140(10)
O4 O Uiso 0.5362(2) 0.7926(2) 0.49600(10) 1.000 0.0120(10)
O5 O Uiso 0.5752(2) 0.8099(2) 0.34080(10) 1.000 0.0130(10)
O6 O Uiso 0.4930(2) 0.8220(2) 0.19260(10) 1.000 0.0110(10)
O7 O Uiso 0.8214(2) 0.4901(2) 0.24490(10) 1.000 0.0110(10)
O8 O Uiso 0.7548(2) 0.7556(2) 0.23740(10) 1.000 0.0160(10)
O9 O Uiso 0.2872(2) 0.6627(2) 0.26310(10) 1.000 0.0110(10)
O10 O Uiso 0.0357(2) 0.6390(2) 0.32990(10) 1.000 0.0120(10)
O11 O Uiso 0.2716(2) 0.7111(2) 0.41020(10) 1.000 0.0110(10)
O12 O Uiso 0.2456(2) 0.9813(2) 0.13860(10) 1.000 0.0110(10)
N1 N Uiso -0.0102(3) 0.0277(3) 0.3263(2) 1.000 0.0260(10)
C1 C Uiso 0.5528(6) 0.4691(7) 0.0989(3) 1.000 0.058(2)
N2 N Uiso 0.6410(5) 0.4962(5) 0.4196(3) 1.000 0.0580(10)
C2 C Uiso 0.7494(5) 0.5911(4) 0.4548(3) 1.000 0.0400(10)
OW O Uiso 0.5401(5) 0.8415(7) 0.0249(2) 1.000 0.094(2)
HID H Uiso -0.087(3) 0.018(5) 0.2900(10) 1.000 0.128(10)
H1A H Uiso 0.467(2) 0.475(5) 0.0600(10) 1.000 0.128(10)
H1B H Uiso 0.579(6) 0.378(2) 0.1080(10) 1.000 0.128(10)
H1C H Uiso 0.640(4) 0.515(4) 0.080(2) 1.000 0.128(10)
H1F H Uiso 0.009(7) 0.1130(10) 0.3340(10) 1.000 0.128(10)
HIE H Uiso 0.074(4) 0.988(4) 0.310(2) 1.000 0.128(10)
H2A H Uiso 0.649(5) 0.495(4) 0.3670(10) 1.000 0.128(10)
H2B H Uiso 0.5450(10) 0.519(3) 0.431(3) 1.000 0.128(10)
H2C H Uiso 0.663(4) 0.4170(10) 0.439(3) 1.000 0.128(10)
H2D H Uiso 0.778(5) 0.652(3) 0.4150(10) 1.000 0.128(10)
H2E H Uiso 0.840(3) 0.5460(10) 0.476(3) 1.000 0.128(10)
H2F H Uiso 0.702(2) 0.638(4) 0.497(2) 1.000 0.128(10)

loop_
_atom_type_symbol
_atom_type_description
_atom_type_scat_dispersion_real
_atom_type_scat_dispersion_imag
_atom_type_scat_source
C C 0.0033 0.0016 ' International Tables Vol C Tables 4.2.6.8 and 6.1.1.4'
H H 0.0000 0.0000 ' International Tables Vol C Tables 4.2.6.8 and 6.1.1.4'
F F 0.0171 0.0103 ' International Tables Vol C Tables 4.2.6.8 and 6.1.1.4'
Ga Ga 0.2307 1.6083 ' International Tables Vol C Tables 4.2.6.8 and 6.1.1.4'
N N 0.0061 0.0033 ' International Tables Vol C Tables 4.2.6.8 and 6.1.1.4'
O O 0.0106 0.0060 ' International Tables Vol C Tables 4.2.6.8 and 6.1.1.4'
P P 0.1023 0.0942 ' International Tables Vol C Tables 4.2.6.8 and 6.1.1.4'

loop_
_geom_angle_atom_site_label_1
_geom_angle_atom_site_label_2
_geom_angle_atom_site_label_3
_geom_angle
_geom_angle_site_symmetry_1
_geom_angle_site_symmetry_3
_geom_angle_publ_flag
F1 Ga1 F2 86.02(9) . . yes
F1 Ga1 O1 91.63(9) . . yes
F1 Ga1 O6 174.83(12) . . yes
F1 Ga1 O9 88.14(9) . . yes
F1 Ga1 O12 89.48(9) . . yes
F2 Ga1 O1 174.62(11) . . yes
F2 Ga1 O6 89.31(9) . . yes
F2 Ga1 O9 85.50(10) . . yes
F2 Ga1 O12 93.97(9) . . yes
O1 Ga1 O6 92.84(9) . . yes
O1 Ga1 O9 89.60(9) . . yes
O1 Ga1 O12 90.84(11) . . yes
O6 Ga1 O9 89.29(9) . . yes
O6 Ga1 O12 93.06(9) . . yes
O9 Ga1 O12 177.58(9) . . yes
O3 Ga2 O7 92.08(10) . . yes
O3 Ga2 O8 113.06(11) . . yes
F1 Ga2 O3 86.37(10) 1_655 . yes
O3 Ga2 O10 133.48(10) . 1_655 yes
O7 Ga2 O8 94.35(9) . . yes
F1 Ga2 O7 177.10(9) 1_655 . yes
O7 Ga2 O10 92.19(10) . 1_655 yes
F1 Ga2 O8 88.51(9) 1_655 . yes
O8 Ga2 O10 112.75(11) . 1_655 yes
F1 Ga2 O10 87.11(9) 1_655 1_655 yes
F2 Ga3 O4 174.99(10) . . yes
F2 Ga3 O5 86.68(10) . . yes
F2 Ga3 O11 90.06(9) . . yes
F2 Ga3 O2 85.43(9) . 1_565 yes
O4 Ga3 O5 89.33(9) . . yes
O4 Ga3 O11 94.29(10) . . yes
O2 Ga3 O4 95.28(11) 1_565 . yes
O5 Ga3 O11 113.14(11) . . yes
O2 Ga3 O5 134.93(10) 1_565 . yes
O2 Ga3 O11 111.17(10) 1_565 . yes
O1 P1 O3 113.53(14) . 1_455 yes
O1 P1 O2 109.34(11) . 2_555 yes
O1 P1 O4 107.59(12) . 4_464 yes
O2 P1 O3 106.41(12) 2_555 1_455 yes
O3 P1 O4 110.03(11) 1_455 4_464 yes
O2 P1 O4 109.93(14) 2_555 4_464 yes
O5 P2 O6 112.28(11) . . yes
O5 P2 O8 106.68(12) . . yes
O5 P2 O7 110.45(13) . 2_655 yes
O6 P2 O8 106.27(13) . . yes
O6 P2 O7 111.38(13) . 2_655 yes
O7 P2 O8 109.57(12) 2_655 . yes
O9 P3 O10 110.16(13) . . yes
O9 P3 O11 110.95(12) . . yes
O9 P3 O12 110.41(12) . 2_545 yes
O10 P3 O11 107.60(12) . . yes
O10 P3 O12 110.01(12) . 2_545 yes
O11 P3 O12 107.65(13) . 2_545 yes
Ga1 F1 Ga2 122.00(11) . 1_455 yes
Ga1 F2 Ga3 126.94(11) . . yes
Ga1 O1 P1 133.63(12) . . yes
Ga3 O2 P1 121.97(12) 1_545 2_545 yes
Ga2 O3 P1 140.39(13) . 1_655 yes
Ga3 O4 P1 133.58(14) . 4_565 yes
Ga3 O5 P2 136.46(13) . . yes
Ga1 O6 P2 130.50(13) . . yes
Ga2 O7 P2 132.05(12) . 2_645 yes
Ga2 O8 P2 169.35(14) . . yes
Ga1 O9 P3 131.41(13) . . yes
Ga2 O10 P3 123.55(13) 1_455 . yes
Ga3 O11 P3 125.60(13) . . yes
Ga1 O12 P3 130.55(13) . 2_555 yes
HID N1 H1F 110(4) . . no
HID N1 HIE 110(3) . 1_545 no
C1 N1 HID 109(2) 2_545 . no
H1F N1 HIE 110(4) . 1_545 no
C1 N1 H1F 109.2(15) 2_545 . no
C1 N1 HIE 109(2) 2_545 1_545 no
C2 N2 H2B 109(2) . . no
C2 N2 H2C 110(2) . . no
H2A N2 H2B 110(4) . . no
H2A N2 H2C 109(4) . . no
H2B N2 H2C 110(3) . . no
C2 N2 H2A 109(3) . . no
N1 C1 H1C 109(2) 2_555 . no
H1A C1 H1B 110(4) . . no
H1A C1 H1C 110(3) . . no
N1 C1 H1A 109.6(17) 2_555 . no
H1B C1 H1C 110(4) . . no
N1 C1 H1B 109.0(13) 2_555 . no
N2 C2 H2D 109.6(19) . . no
N2 C2 H2E 109.3(12) . . no
N2 C2 H2F 109.7(16) . . no
H2D C2 H2E 109(3) . . no
H2D C2 H2F 109(3) . . no
H2E C2 H2F 110(3) . . no

loop_
_geom_bond_atom_site_label_1
_geom_bond_atom_site_label_2
_geom_bond_distance
_geom_bond_site_symmetry_2
_geom_bond_publ_flag
Ga1 F1 1.955(2) . yes
Ga1 F2 1.962(2) . yes
Ga1 O1 1.915(2) . yes
Ga1 O6 1.938(2) . yes
Ga1 O9 1.946(2) . yes
Ga1 O12 1.922(2) . yes
Ga2 O3 1.830(2) . yes
Ga2 O7 1.950(2) . yes
Ga2 O8 1.821(2) . yes
Ga2 F1 2.029(2) 1_655 yes
Ga2 O10 1.850(2) 1_655 yes
Ga3 F2 2.053(2) . yes
Ga3 O4 1.915(2) . yes
Ga3 O5 1.857(2) . yes
Ga3 O11 1.863(2) . yes
Ga3 O2 1.852(2) 1_565 yes
P1 O1 1.530(2) . yes
P1 O3 1.543(2) 1_455 yes
P1 O2 1.545(2) 2_555 yes
P1 O4 1.529(2) 4_464 yes
P2 O5 1.540(2) . yes
P2 O6 1.536(2) . yes
P2 O8 1.524(2) . yes
P2 O7 1.537(2) 2_655 yes
P3 O9 1.522(2) . yes
P3 O10 1.549(2) . yes
P3 O11 1.548(2) . yes
P3 O12 1.527(2) 2_545 yes
N1 C1 1.456(6) 2_545 yes
N1 HID 0.88(2) . no
N1 H1F 0.893(17) . no
N1 HIE 0.89(4) 1_545 no
N2 C2 1.452(6) . yes
N2 H2A 0.890(19) . no
N2 H2B 0.895(18) . no
N2 H2C 0.89(2) . no
C1 H1B 0.97(2) . no
C1 H1C 0.96(4) . no
C1 H1A 0.965(18) . no
C2 H2D 0.95(3) . no
C2 H2E 0.96(3) . no
C2 H2F 0.97(3) . no

loop_
_geom_hbond_atom_site_label_D
_geom_hbond_atom_site_label_H
_geom_hbond_atom_site_label_A
_geom_hbond_distance_DH
_geom_hbond_distance_HA
_geom_hbond_distance_DA
_geom_hbond_angle_DHA
_geom_hbond_site_symmetry_A
_geom_hbond_publ_flag
N1 HID O7 0.88(2) 2.10(3) 2.917(3) 153(2) 2_545 yes
N1 H1F O6 0.893(17) 2.175(11) 3.019(4) 157(3) 2_545 yes
N1 H1F O9 0.893(17) 2.52(5) 2.864(3) 104(3) 2_545 yes
N1_m HIE F1 0.89(4) 2.28(4) 2.830(4) 120(3) . yes
N1_m HIE F2 0.89(4) 2.08(4) 2.948(3) 164(3) . yes
N1_m HIE O9 0.89(4) 2.51(4) 2.864(3) 105(3) 2_555 yes
C2 H2F O4 0.97(3) 2.13(3) 2.872(5) 132(3) . yes
C2 H2F O1 0.97(3) 2.34(4) 3.190(5) 146.7(17) 4_565 yes

loop_
_geom_torsion_atom_site_label_1
_geom_torsion_atom_site_label_2
_geom_torsion_atom_site_label_3
_geom_torsion_atom_site_label_4
_geom_torsion
_geom_torsion_site_symmetry_1
_geom_torsion_site_symmetry_3
_geom_torsion_site_symmetry_4
_geom_torsion_publ_flag
F2 Ga1 F1 Ga2 -116.03(12) . . 1_455 no
O1 Ga1 F1 Ga2 59.13(14) . . 1_455 no
O9 Ga1 F1 Ga2 -30.41(14) . . 1_455 no
O12 Ga1 F1 Ga2 149.96(12) . . 1_455 no
F1 Ga1 F2 Ga3 116.46(13) . . . no
O6 Ga1 F2 Ga3 -61.33(13) . . . no
O9 Ga1 F2 Ga3 28.02(13) . . . no
O12 Ga1 F2 Ga3 -154.35(12) . . . no
F1 Ga1 O1 P1 -15.07(19) . . . no
O6 Ga1 O1 P1 162.32(17) . . . no
O9 Ga1 O1 P1 73.06(18) . . . no
O12 Ga1 O1 P1 -104.57(18) . . . no
F2 Ga1 O6 P2 15.91(18) . . . no
O1 Ga1 O6 P2 -159.15(17) . . . no
O9 Ga1 O6 P2 -69.59(18) . . . no
O12 Ga1 O6 P2 109.85(18) . . . no
F1 Ga1 O9 P3 -40.98(17) . . . no
F2 Ga1 O9 P3 45.17(16) . . . no
O1 Ga1 O9 P3 -132.62(16) . . . no
O6 Ga1 O9 P3 134.54(16) . . . no
F1 Ga1 O12 P3 103.68(15) . . 2_555 no
F2 Ga1 O12 P3 17.72(16) . . 2_555 no
O1 Ga1 O12 P3 -164.70(15) . . 2_555 no
O6 Ga1 O12 P3 -71.81(16) . . 2_555 no
O7 Ga2 O3 P1 -146.0(2) . . 1_655 no
O8 Ga2 O3 P1 118.4(2) . . 1_655 no
F1 Ga2 O3 P1 31.6(2) 1_655 . 1_655 no
O10 Ga2 O3 P1 -51.0(3) 1_655 . 1_655 no
O3 Ga2 O7 P2 62.89(18) . . 2_645 no
O8 Ga2 O7 P2 176.21(16) . . 2_645 no
O10 Ga2 O7 P2 -70.77(18) 1_655 . 2_645 no
O3 Ga2 F1 Ga1 -63.79(13) . 1_655 1_655 no
O8 Ga2 F1 Ga1 -177.01(12) . 1_655 1_655 no
O3 Ga2 O10 P3 20.2(2) . 1_655 1_655 no
O7 Ga2 O10 P3 115.13(15) . 1_655 1_655 no
O8 Ga2 O10 P3 -149.22(14) . 1_655 1_655 no
O5 Ga3 F2 Ga1 49.89(13) . . . no
O11 Ga3 F2 Ga1 -63.30(13) . . . no
O2 Ga3 F2 Ga1 -174.53(13) 1_565 . . no
O5 Ga3 O4 P1 115.92(17) . . 4_565 no
O11 Ga3 O4 P1 -130.92(16) . . 4_565 no
O2 Ga3 O4 P1 -19.17(18) 1_565 . 4_565 no
F2 Ga3 O5 P2 15.74(19) . . . no
O4 Ga3 O5 P2 -161.23(19) . . . no
O11 Ga3 O5 P2 104.4(2) . . . no
O2 Ga3 O5 P2 -64.4(3) 1_565 . . no
F2 Ga3 O11 P3 45.30(15) . . . no
O4 Ga3 O11 P3 -132.23(15) . . . no
O5 Ga3 O11 P3 -41.12(18) . . . no
O2 Ga3 O11 P3 130.42(15) 1_565 . . no
F2 Ga3 O2 P1 -68.60(14) . 1_565 2_555 no
O4 Ga3 O2 P1 106.42(14) . 1_565 2_555 no
O5 Ga3 O2 P1 12.1(2) . 1_565 2_555 no
O11 Ga3 O2 P1 -156.89(13) . 1_565 2_555 no
O3 P1 O1 Ga1 -11.2(2) 1_455 . . no
O2 P1 O1 Ga1 -129.86(17) 2_555 . . no
O4 P1 O1 Ga1 110.78(18) 4_464 . . no
O1 P1 O3 Ga2 -0.7(3) . 1_455 1_455 no
O1 P1 O2 Ga3 118.85(14) . 2_555 2_545 no
O1 P1 O4 Ga3 158.85(15) . 4_464 4_464 no
O6 P2 O5 Ga3 -52.4(2) . . . no
O8 P2 O5 Ga3 -168.45(17) . . . no
O7 P2 O5 Ga3 72.6(2) 2_655 . . no
O5 P2 O6 Ga1 28.3(2) . . . no
O8 P2 O6 Ga1 144.52(16) . . . no
O7 P2 O6 Ga1 -96.21(18) 2_655 . . no
O5 P2 O7 Ga2 -66.72(19) . 2_655 2_655 no
O6 P2 O7 Ga2 58.8(2) . 2_655 2_655 no
O8 P2 O7 Ga2 176.05(14) . 2_655 2_655 no
O10 P3 O9 Ga1 53.7(2) . . . no
O11 P3 O9 Ga1 -65.32(18) . . . no
O12 P3 O9 Ga1 175.42(14) 2_545 . . no
O9 P3 O10 Ga2 16.2(2) . . 1_455 no
O11 P3 O10 Ga2 137.25(15) . . 1_455 no
O12 P3 O10 Ga2 -105.75(17) 2_545 . 1_455 no
O9 P3 O11 Ga3 0.28(19) . . . no
O10 P3 O11 Ga3 -120.29(15) . . . no
O12 P3 O11 Ga3 121.19(15) 2_545 . . no
O9 P3 O12 Ga1 -54.38(18) . 2_545 2_545 no
O10 P3 O12 Ga1 67.41(19) . 2_545 2_545 no
O11 P3 O12 Ga1 -175.63(13) . 2_545 2_545 no
